data_4119105
loop_
_publ_author_name
'Dinc\<a, Mircea'
'Long, Jeffrey R.'

_publ_section_title
;
 Strong H2Binding and Selective Gas Adsorption within the Microporous
 Coordination Solid Mg3(O2C-C10H6-CO2)3
;
_journal_issue 26
_journal_name_full 'Journal of the American Chemical Society'
_journal_page_first 9376
_journal_page_last 9377
_journal_paper_doi 10.1021/ja0523082
_journal_volume 127
_journal_year 2005
_chemical_formula_sum 'C44 H38 N2 O17 Zn3'
_chemical_formula_weight 1062.87
_chemical_name_systematic
; 
 ? 
;
_space_group_IT_number 2
_symmetry_cell_setting triclinic
_symmetry_space_group_name_Hall '-P 1'
_symmetry_space_group_name_H-M 'P -1'
_atom_sites_solution_hydrogens geom
_atom_sites_solution_primary direct
_atom_sites_solution_secondary difmap
_audit_creation_method SHELXL-97
_cell_angle_alpha 112.33(5)
_cell_angle_beta 97.31(6)
_cell_angle_gamma 106.79(4)
_cell_formula_units_Z 1
_cell_length_a 10.327(3)
_cell_length_b 11.067(6)
_cell_length_c 11.692(10)
_cell_measurement_reflns_used 7576
_cell_measurement_temperature 132(2)
_cell_measurement_theta_max 52.601
_cell_measurement_theta_min 4.956
_cell_volume 1140.2(14)
_computing_cell_refinement
;
  SMART (Siemens, 1995), SAINT (Siemens, 1995)
;
_computing_data_collection 'SMART (Siemens, 1995)'
_computing_data_reduction
;
  SAINT (Siemens, 1995), XPREP (Siemens, 1995)
;
_computing_structure_refinement 'SHELXL-97 (Sheldrick, 1997)'
_computing_structure_solution 'SHELXS-97 (Sheldrick, 1990)'
_diffrn_ambient_temperature 132(2)
_diffrn_measured_fraction_theta_full 0.973
_diffrn_measured_fraction_theta_max 0.973
_diffrn_measurement_device APEX
_diffrn_measurement_method 'omega scans with profile analysis'
_diffrn_radiation_monochromator graphite
_diffrn_radiation_source 'fine-focus sealed tube'
_diffrn_radiation_type MoK\a
_diffrn_radiation_wavelength 0.71073
_diffrn_reflns_av_R_equivalents 0.0199
_diffrn_reflns_av_sigmaI/netI 0.0386
_diffrn_reflns_limit_h_max 12
_diffrn_reflns_limit_h_min -12
_diffrn_reflns_limit_k_max 13
_diffrn_reflns_limit_k_min -9
_diffrn_reflns_limit_l_max 13
_diffrn_reflns_limit_l_min -14
_diffrn_reflns_number 7576
_diffrn_reflns_theta_full 26.43
_diffrn_reflns_theta_max 26.43
_diffrn_reflns_theta_min 2.48
_exptl_absorpt_coefficient_mu 1.640
_exptl_absorpt_correction_T_max 1
_exptl_absorpt_correction_T_min 0.723395
_exptl_absorpt_correction_type empirical
_exptl_absorpt_process_details 'Blessing, Acta Cryst. (1995) A51 33'
_exptl_crystal_colour colorless
_exptl_crystal_density_diffrn 1.548
_exptl_crystal_density_method 'not measured'
_exptl_crystal_description parallelepiped
_exptl_crystal_F_000 542
_exptl_crystal_size_max 0.19
_exptl_crystal_size_mid 0.07
_exptl_crystal_size_min 0.04
_refine_diff_density_max 0.825
_refine_diff_density_min -0.724
_refine_diff_density_rms 0.084
_refine_ls_extinction_method none
_refine_ls_goodness_of_fit_ref 1.040
_refine_ls_hydrogen_treatment riding
_refine_ls_matrix_type full
_refine_ls_number_parameters 302
_refine_ls_number_reflns 4555
_refine_ls_number_restraints 0
_refine_ls_restrained_S_all 1.040
_refine_ls_R_factor_all 0.0474
_refine_ls_R_factor_gt 0.0364
_refine_ls_shift/su_max 0.000
_refine_ls_shift/su_mean 0.000
_refine_ls_structure_factor_coef Fsqd
_refine_ls_weighting_details 'calc w=1/[\s^2^(Fo^2^)+(0.0626P)^2^+0.0000P] where P=(Fo^2^+2Fc^2^)/3'
_refine_ls_weighting_scheme calc
_refine_ls_wR_factor_gt 0.0936
_refine_ls_wR_factor_ref 0.0976
_reflns_number_gt 3716
_reflns_number_total 4555
_reflns_threshold_expression >2sigma(I)
_cod_data_source_file ja0523082sup2.cif
_cod_data_source_block md27a
_cod_depositor_comments
;
The following automatic conversions were performed:

'_symmetry_cell_setting' value 'Triclinic' changed to 'triclinic'
according to /home/saulius/struct/CIF-dictionaries/cif_core.dic
dictionary named 'cif_core.dic' version 2.4.2 from 2011-04-26.

Automatic conversion script
Id: cif_fix_values 1891 2012-01-12 08:04:46Z andrius 
;
_cod_original_cell_volume 1140.2(12)
_cod_original_sg_symbol_H-M P-1
_cod_database_code 4119105

loop_
_symmetry_equiv_pos_as_xyz
'x, y, z'
'-x, -y, -z'

loop_
_atom_site_label
_atom_site_type_symbol
_atom_site_fract_x
_atom_site_fract_y
_atom_site_fract_z
_atom_site_U_iso_or_equiv
_atom_site_adp_type
_atom_site_occupancy
_atom_site_symmetry_multiplicity
_atom_site_calc_flag
_atom_site_refinement_flags
Zn1 Zn 0.16664(3) -0.16711(3) 0.13998(3) 0.01837(11) Uani 1 1 d .
Zn2 Zn 0.0000 0.0000 0.0000 0.01653(12) Uani 1 2 d S
O1 O 0.0065(2) -0.19155(18) -0.10729(18) 0.0228(4) Uani 1 1 d .
O2 O 0.1810(2) -0.2494(2) -0.03622(18) 0.0265(4) Uani 1 1 d .
O3 O 0.2864(2) 0.02213(18) 0.26416(18) 0.0247(4) Uani 1 1 d .
O4 O 0.2087(2) 0.07819(19) 0.11192(17) 0.0227(4) Uani 1 1 d .
O5 O -0.0863(2) -0.07771(19) 0.12441(18) 0.0219(4) Uani 1 1 d .
O6 O -0.0271(2) -0.2532(2) 0.1346(2) 0.0276(5) Uani 1 1 d .
O7 O 0.2438(2) -0.2720(2) 0.2191(2) 0.0353(5) Uani 1 1 d .
O8 O 0.4974(2) 0.8388(2) 0.3649(2) 0.0355(5) Uani 1 1 d .
O9 O -0.4691(7) 0.0430(6) 0.0638(6) 0.0660(16) Uiso 0.50 1 d P
N1 N 0.7135(3) 0.9937(3) 0.3983(3) 0.0467(8) Uani 1 1 d .
C1 C 0.0895(3) -0.2553(3) -0.1247(2) 0.0197(6) Uani 1 1 d .
C2 C 0.0782(3) -0.3504(3) -0.2604(2) 0.0194(5) Uani 1 1 d .
C3 C -0.0317(3) -0.3753(3) -0.3563(3) 0.0209(6) Uani 1 1 d .
H3 H -0.0952 -0.3309 -0.3360 0.025 Uiso 1 1 calc R
C4 C -0.0503(3) -0.4676(3) -0.4860(3) 0.0205(5) Uani 1 1 d .
C5 C -0.1626(3) -0.4957(3) -0.5864(3) 0.0260(6) Uani 1 1 d .
H5 H -0.2281 -0.4537 -0.5680 0.031 Uiso 1 1 calc R
C6 C -0.1766(3) -0.5842(3) -0.7108(3) 0.0244(6) Uani 1 1 d .
H6 H -0.2507 -0.6011 -0.7762 0.029 Uiso 1 1 calc R
C7 C 0.2792(3) 0.1121(3) 0.2217(3) 0.0202(6) Uani 1 1 d .
C8 C 0.3608(3) 0.2642(3) 0.3111(2) 0.0194(5) Uani 1 1 d .
C9 C 0.3666(3) 0.3673(3) 0.2651(3) 0.0234(6) Uani 1 1 d .
H9 H 0.3225 0.3398 0.1800 0.028 Uiso 1 1 calc R
C10 C 0.4369(3) 0.5063(3) 0.3458(3) 0.0224(6) Uani 1 1 d .
H10 H 0.4419 0.5727 0.3145 0.027 Uiso 1 1 calc R
C11 C 0.4267(3) 0.3045(3) 0.4365(2) 0.0198(6) Uani 1 1 d .
H11 H 0.4249 0.2364 0.4651 0.024 Uiso 1 1 calc R
C12 C 0.4976(3) 0.4489(3) 0.5233(2) 0.0182(5) Uani 1 1 d .
C13 C -0.1174(3) -0.2005(3) 0.1148(3) 0.0220(6) Uani 1 1 d .
C14 C -0.2685(3) -0.2946(3) 0.0780(3) 0.0219(6) Uani 1 1 d .
C15 C -0.3762(3) -0.2407(3) 0.0657(3) 0.0235(6) Uani 1 1 d .
H15 H -0.3525 -0.1460 0.0858 0.028 Uiso 1 1 calc R
C16 C -0.5146(3) -0.3273(3) 0.0247(3) 0.0246(6) Uani 1 1 d .
H16 H -0.5840 -0.2906 0.0169 0.029 Uiso 1 1 calc R
C17 C -0.5537(3) -0.4727(3) -0.0064(3) 0.0216(6) Uani 1 1 d .
C18 C -0.6960(3) -0.5654(3) -0.0500(3) 0.0232(6) Uani 1 1 d .
H18 H -0.7668 -0.5309 -0.0599 0.028 Uiso 1 1 calc R
C19 C 0.1603(4) -0.3948(3) 0.2274(4) 0.0415(9) Uani 1 1 d .
H19C H 0.1931 -0.3879 0.3110 0.062 Uiso 1 1 calc R
H19B H 0.1679 -0.4763 0.1635 0.062 Uiso 1 1 calc R
H19A H 0.0641 -0.4025 0.2132 0.062 Uiso 1 1 calc R
C20 C 0.5750(4) 0.9490(3) 0.3686(3) 0.0393(8) Uani 1 1 d .
H20 H 0.5328 1.0051 0.3491 0.047 Uiso 1 1 calc R
C21 C 0.7866(4) 0.9093(5) 0.4248(4) 0.0591(11) Uani 1 1 d .
H21C H 0.8629 0.9129 0.3856 0.089 Uiso 1 1 calc R
H21B H 0.7227 0.8138 0.3906 0.089 Uiso 1 1 calc R
H21A H 0.8225 0.9454 0.5159 0.089 Uiso 1 1 calc R
C22 C 0.8003(7) 1.1238(5) 0.3990(7) 0.107(2) Uani 1 1 d .
H22C H 0.8661 1.1831 0.4818 0.161 Uiso 1 1 calc R
H22B H 0.7417 1.1712 0.3809 0.161 Uiso 1 1 calc R
H22A H 0.8504 1.1029 0.3348 0.161 Uiso 1 1 calc R

loop_
_atom_site_aniso_label
_atom_site_aniso_U_11
_atom_site_aniso_U_22
_atom_site_aniso_U_33
_atom_site_aniso_U_23
_atom_site_aniso_U_13
_atom_site_aniso_U_12
Zn1 0.01665(17) 0.01492(16) 0.01963(18) 0.00501(12) 0.00169(13) 0.00528(13)
Zn2 0.0174(2) 0.0133(2) 0.0156(2) 0.00335(16) 0.00183(17) 0.00644(17)
O1 0.0256(10) 0.0164(9) 0.0219(10) 0.0020(7) 0.0057(8) 0.0105(8)
O2 0.0237(10) 0.0306(11) 0.0217(10) 0.0056(8) 0.0038(9) 0.0141(9)
O3 0.0287(11) 0.0139(9) 0.0219(10) 0.0032(7) -0.0019(8) 0.0046(8)
O4 0.0191(10) 0.0200(9) 0.0203(10) 0.0041(8) -0.0007(8) 0.0043(8)
O5 0.0204(10) 0.0213(9) 0.0229(10) 0.0087(8) 0.0073(8) 0.0067(8)
O6 0.0162(10) 0.0301(11) 0.0407(12) 0.0201(9) 0.0061(9) 0.0088(9)
O7 0.0239(11) 0.0319(11) 0.0579(15) 0.0315(11) 0.0043(10) 0.0078(9)
O8 0.0262(11) 0.0346(12) 0.0443(13) 0.0238(10) -0.0002(10) 0.0047(10)
N1 0.0409(18) 0.0372(16) 0.0435(17) 0.0129(13) 0.0135(15) -0.0053(14)
C1 0.0200(14) 0.0148(12) 0.0203(13) 0.0059(10) 0.0059(11) 0.0032(11)
C2 0.0198(13) 0.0157(12) 0.0194(13) 0.0046(10) 0.0063(11) 0.0059(11)
C3 0.0220(14) 0.0186(13) 0.0242(14) 0.0080(11) 0.0096(12) 0.0107(11)
C4 0.0213(13) 0.0193(13) 0.0197(13) 0.0065(11) 0.0066(11) 0.0081(11)
C5 0.0242(15) 0.0266(14) 0.0263(15) 0.0076(12) 0.0077(12) 0.0132(13)
C6 0.0223(14) 0.0245(14) 0.0242(15) 0.0071(11) 0.0045(12) 0.0111(12)
C7 0.0157(13) 0.0183(13) 0.0224(14) 0.0046(11) 0.0040(11) 0.0069(11)
C8 0.0167(13) 0.0169(13) 0.0203(13) 0.0043(10) 0.0046(11) 0.0057(11)
C9 0.0241(15) 0.0239(14) 0.0176(13) 0.0056(11) -0.0006(12) 0.0098(12)
C10 0.0238(14) 0.0185(13) 0.0233(14) 0.0098(11) 0.0023(12) 0.0063(12)
C11 0.0201(13) 0.0165(12) 0.0218(14) 0.0082(11) 0.0035(11) 0.0067(11)
C12 0.0151(13) 0.0181(13) 0.0207(13) 0.0067(11) 0.0037(11) 0.0081(11)
C13 0.0221(14) 0.0245(14) 0.0190(13) 0.0098(11) 0.0054(11) 0.0076(12)
C14 0.0200(14) 0.0260(14) 0.0201(14) 0.0103(11) 0.0051(11) 0.0088(12)
C15 0.0223(14) 0.0238(14) 0.0241(14) 0.0097(11) 0.0050(12) 0.0095(12)
C16 0.0217(14) 0.0263(14) 0.0305(15) 0.0133(12) 0.0085(12) 0.0137(12)
C17 0.0188(13) 0.0237(14) 0.0235(14) 0.0103(11) 0.0065(11) 0.0095(12)
C18 0.0197(14) 0.0293(15) 0.0222(14) 0.0120(12) 0.0049(12) 0.0103(12)
C19 0.0329(18) 0.0350(18) 0.067(2) 0.0334(18) 0.0114(18) 0.0133(15)
C20 0.045(2) 0.0331(17) 0.0407(19) 0.0190(15) 0.0118(17) 0.0118(16)
C21 0.030(2) 0.094(3) 0.049(2) 0.037(2) 0.0075(18) 0.010(2)
C22 0.098(4) 0.045(3) 0.159(6) 0.036(3) 0.070(4) -0.003(3)

loop_
_atom_type_symbol
_atom_type_description
_atom_type_scat_dispersion_real
_atom_type_scat_dispersion_imag
_atom_type_scat_source
C C 0.0033 0.0016 'International Tables Vol C Tables 4.2.6.8 and 6.1.1.4'
H H 0.0000 0.0000 'International Tables Vol C Tables 4.2.6.8 and 6.1.1.4'
N N 0.0061 0.0033 'International Tables Vol C Tables 4.2.6.8 and 6.1.1.4'
O O 0.0106 0.0060 'International Tables Vol C Tables 4.2.6.8 and 6.1.1.4'
Zn Zn 0.2839 1.4301 'International Tables Vol C Tables 4.2.6.8 and 6.1.1.4'

loop_
_geom_angle_atom_site_label_1
_geom_angle_atom_site_label_2
_geom_angle_atom_site_label_3
_geom_angle
_geom_angle_site_symmetry_1
_geom_angle_site_symmetry_3
O6 Zn1 O3 123.26(11) . .
O6 Zn1 O2 106.54(11) . .
O3 Zn1 O2 122.54(10) . .
O6 Zn1 O7 96.67(9) . .
O3 Zn1 O7 98.27(11) . .
O2 Zn1 O7 102.84(11) . .
O1 Zn2 O1 180.00(15) . 2
O1 Zn2 O4 86.95(10) . 2
O1 Zn2 O4 93.05(10) 2 2
O1 Zn2 O4 93.05(10) . .
O1 Zn2 O4 86.95(10) 2 .
O4 Zn2 O4 180.00(12) 2 .
O1 Zn2 O5 90.21(9) . 2
O1 Zn2 O5 89.79(9) 2 2
O4 Zn2 O5 93.91(9) 2 2
O4 Zn2 O5 86.09(9) . 2
O1 Zn2 O5 89.79(9) . .
O1 Zn2 O5 90.21(9) 2 .
O4 Zn2 O5 86.09(9) 2 .
O4 Zn2 O5 93.91(9) . .
O5 Zn2 O5 180.00(15) 2 .
C1 O1 Zn2 141.29(18) . .
C1 O2 Zn1 117.84(18) . .
C7 O3 Zn1 111.15(17) . .
C7 O4 Zn2 142.11(19) . .
C13 O5 Zn2 127.49(18) . .
C13 O6 Zn1 121.02(18) . .
C19 O7 Zn1 124.42(18) . .
C20 N1 C21 120.7(3) . .
C20 N1 C22 122.8(4) . .
C21 N1 C22 116.4(4) . .
O1 C1 O2 125.4(2) . .
O1 C1 C2 117.6(2) . .
O2 C1 C2 117.0(2) . .
C3 C2 C6 120.4(2) . 2_544
C3 C2 C1 118.6(2) . .
C6 C2 C1 121.0(2) 2_544 .
C2 C3 C4 121.2(3) . .
C5 C4 C3 122.4(3) . .
C5 C4 C4 119.7(3) . 2_544
C3 C4 C4 117.9(3) . 2_544
C6 C5 C4 121.0(3) . .
C5 C6 C2 119.9(3) . 2_544
O4 C7 O3 123.1(2) . .
O4 C7 C8 120.1(2) . .
O3 C7 C8 116.9(2) . .
C11 C8 C9 120.1(2) . .
C11 C8 C7 120.8(2) . .
C9 C8 C7 119.1(2) . .
C10 C9 C8 120.0(2) . .
C9 C10 C12 121.1(2) . 2_666
C8 C11 C12 121.0(2) . .
C10 C12 C11 122.2(2) 2_666 .
C10 C12 C12 119.2(3) 2_666 2_666
C11 C12 C12 118.6(3) . 2_666
O5 C13 O6 123.9(3) . .
O5 C13 C14 120.1(2) . .
O6 C13 C14 115.9(2) . .
C18 C14 C15 119.6(3) 2_445 .
C18 C14 C13 120.5(3) 2_445 .
C15 C14 C13 119.8(2) . .
C16 C15 C14 120.5(3) . .
C15 C16 C17 120.9(3) . .
C18 C17 C16 122.3(2) . .
C18 C17 C17 118.8(3) . 2_445
C16 C17 C17 118.9(3) . 2_445
C14 C18 C17 121.3(3) 2_445 .
O8 C20 N1 124.9(3) . .

loop_
_geom_bond_atom_site_label_1
_geom_bond_atom_site_label_2
_geom_bond_distance
_geom_bond_site_symmetry_2
Zn1 O6 1.933(2) .
Zn1 O3 1.939(3) .
Zn1 O2 1.956(3) .
Zn1 O7 2.000(2) .
Zn2 O1 2.038(2) .
Zn2 O1 2.038(2) 2
Zn2 O4 2.110(2) 2
Zn2 O4 2.110(2) .
Zn2 O5 2.119(2) 2
Zn2 O5 2.119(2) .
O1 C1 1.248(3) .
O2 C1 1.278(3) .
O3 C7 1.286(3) .
O4 C7 1.247(3) .
O5 C13 1.259(3) .
O6 C13 1.275(3) .
O7 C19 1.429(4) .
O8 C20 1.232(4) .
O9 O9 1.366(12) 2_455
N1 C20 1.322(5) .
N1 C21 1.451(5) .
N1 C22 1.456(5) .
C1 C2 1.501(4) .
C2 C3 1.372(4) .
C2 C6 1.413(4) 2_544
C3 C4 1.419(4) .
C4 C5 1.410(4) .
C4 C4 1.428(5) 2_544
C5 C6 1.370(4) .
C6 C2 1.413(4) 2_544
C7 C8 1.501(4) .
C8 C11 1.373(4) .
C8 C9 1.424(4) .
C9 C10 1.364(4) .
C10 C12 1.418(4) 2_666
C11 C12 1.422(4) .
C12 C10 1.418(4) 2_666
C12 C12 1.422(5) 2_666
C13 C14 1.501(4) .
C14 C18 1.378(4) 2_445
C14 C15 1.422(4) .
C15 C16 1.370(4) .
C16 C17 1.424(4) .
C17 C18 1.419(4) .
C17 C17 1.426(5) 2_445
C18 C14 1.378(4) 2_445
